data_7201993
loop_
_publ_author_name
'Kelly, Niamh R.'
'Goetz, Sandrine'
'Batten, Stuart R.'
'Kruger, Paul E.'

_publ_section_title
;
 Synthesis and structural characterisation of lanthanide coordination
 polymers featuring
 4,4&#x2032;,6,6&#x2032;-tetra-carboxy-2,2&#x2032;-bipyridine and rare
 network topology
;
_journal_issue 8
_journal_name_full CrystEngComm
_journal_page_first 1018
_journal_paper_doi 10.1039/b801985a
_journal_volume 10
_journal_year 2008
_chemical_formula_moiety 'C14 H9 La N2 O10'
_chemical_formula_sum 'C14 H9 La N2 O10'
_chemical_formula_weight 504.14
_chemical_name_common 8
_chemical_name_systematic
;
?
;
_space_group_IT_number 2
_symmetry_cell_setting triclinic
_symmetry_space_group_name_Hall '-P 1'
_symmetry_space_group_name_H-M 'P -1'
_atom_sites_solution_hydrogens geom
_atom_sites_solution_primary direct
_atom_sites_solution_secondary difmap
_audit_creation_method SHELXL-97
_cell_angle_alpha 71.4320(10)
_cell_angle_beta 75.0060(10)
_cell_angle_gamma 78.6650(10)
_cell_formula_units_Z 2
_cell_length_a 7.2471(5)
_cell_length_b 9.9563(6)
_cell_length_c 11.0922(7)
_cell_measurement_temperature 153(2)
_cell_volume 727.14(8)
_computing_cell_refinement 'Bruker SMART'
_computing_data_collection 'Bruker SMART'
_computing_data_reduction 'Bruker SAINT'
_computing_molecular_graphics 'Bruker SHELXTL'
_computing_publication_material 'Bruker SHELXTL'
_computing_structure_refinement 'SHELXTL version 5.1 (Sheldrick, 1998)'
_computing_structure_solution 'SHELXTL version 5.1 (Sheldrick, 1998)'
_diffrn_ambient_temperature 153(2)
_diffrn_measured_fraction_theta_full 0.994
_diffrn_measured_fraction_theta_max 0.994
_diffrn_measurement_device_type 'Bruker SMART APEX CCD'
_diffrn_measurement_method 'omega scans'
_diffrn_radiation_monochromator graphite
_diffrn_radiation_source 'fine-focus sealed tube'
_diffrn_radiation_type MoK\a
_diffrn_radiation_wavelength 0.71073
_diffrn_reflns_av_R_equivalents 0.0225
_diffrn_reflns_av_sigmaI/netI 0.0321
_diffrn_reflns_limit_h_max 8
_diffrn_reflns_limit_h_min -8
_diffrn_reflns_limit_k_max 11
_diffrn_reflns_limit_k_min -11
_diffrn_reflns_limit_l_max 13
_diffrn_reflns_limit_l_min -13
_diffrn_reflns_number 5729
_diffrn_reflns_theta_full 25.00
_diffrn_reflns_theta_max 25.00
_diffrn_reflns_theta_min 1.98
_exptl_absorpt_coefficient_mu 3.007
_exptl_absorpt_correction_T_max 1.000
_exptl_absorpt_correction_T_min 0.7375
_exptl_absorpt_correction_type empirical
_exptl_absorpt_process_details SADABS
_exptl_crystal_colour colourless
_exptl_crystal_density_diffrn 2.303
_exptl_crystal_density_method 'not measured'
_exptl_crystal_description block
_exptl_crystal_F_000 488
_exptl_crystal_size_max 0.06
_exptl_crystal_size_mid 0.05
_exptl_crystal_size_min 0.03
_refine_diff_density_max 1.806
_refine_diff_density_min -0.906
_refine_diff_density_rms 0.135
_refine_ls_extinction_method none
_refine_ls_goodness_of_fit_ref 1.166
_refine_ls_hydrogen_treatment mixed
_refine_ls_matrix_type full
_refine_ls_number_parameters 259
_refine_ls_number_reflns 2554
_refine_ls_number_restraints 14
_refine_ls_restrained_S_all 1.164
_refine_ls_R_factor_all 0.0331
_refine_ls_R_factor_gt 0.0310
_refine_ls_shift/su_max 0.000
_refine_ls_shift/su_mean 0.000
_refine_ls_structure_factor_coef Fsqd
_refine_ls_weighting_details 'calc w=1/[\s^2^(Fo^2^)+(0.0328P)^2^+2.2338P] where P=(Fo^2^+2Fc^2^)/3'
_refine_ls_weighting_scheme calc
_refine_ls_wR_factor_gt 0.0718
_refine_ls_wR_factor_ref 0.0728
_reflns_number_gt 2465
_reflns_number_total 2554
_reflns_threshold_expression >2sigma(I)
_cod_data_source_file b801985a.txt
_cod_data_source_block 2
_cod_depositor_comments
;
The following automatic conversions were performed:
'_symmetry_cell_setting' value 'Triclinic' changed to 'triclinic'
according to '/home/saulius/struct/CIF-dictionaries/cif_core.dic'
dictionary named 'cif_core.dic' version 2.4.1 from 2010-06-29.

Automatic conversion script
Id: cif_fix_enum 1527 2010-12-29 10:47:43Z saulius 
;
_cod_original_sg_symbol_H-M P-1
_cod_database_code 7201993

loop_
_symmetry_equiv_pos_as_xyz
'x, y, z'
'-x, -y, -z'

loop_
_atom_site_label
_atom_site_type_symbol
_atom_site_fract_x
_atom_site_fract_y
_atom_site_fract_z
_atom_site_U_iso_or_equiv
_atom_site_adp_type
_atom_site_occupancy
_atom_site_symmetry_multiplicity
_atom_site_calc_flag
_atom_site_refinement_flags
_atom_site_disorder_assembly
_atom_site_disorder_group
La1 La -0.64962(4) 0.47067(3) 0.26928(2) 0.00944(10) Uani 1 1 d . . .
N1 N -0.7670(5) 0.2385(4) 0.4753(4) 0.0109(8) Uani 1 1 d . . .
C1 C -0.8664(6) 0.2674(5) 0.5853(4) 0.0108(9) Uani 1 1 d . . .
C2 C -0.9510(7) 0.1652(5) 0.6942(4) 0.0131(10) Uani 1 1 d . . .
H2 H -1.0244 0.1903 0.7700 0.016 Uiso 1 1 calc R . .
C3 C -0.9244(7) 0.0263(5) 0.6878(4) 0.0122(9) Uani 1 1 d . . .
C4 C -0.8172(7) -0.0059(5) 0.5745(4) 0.0125(9) Uani 1 1 d . . .
H4 H -0.7956 -0.1012 0.5691 0.015 Uiso 1 1 calc R . .
C5 C -0.7419(7) 0.1034(5) 0.4691(4) 0.0118(9) Uani 1 1 d . . .
C6 C -0.6227(7) 0.0766(5) 0.3470(4) 0.0120(9) Uani 1 1 d . . .
C7 C -0.5804(7) -0.0576(5) 0.3243(4) 0.0123(10) Uani 1 1 d . . .
H7 H -0.6294 -0.1383 0.3894 0.015 Uiso 1 1 calc R . .
C8 C -0.4669(6) -0.0729(5) 0.2068(4) 0.0113(9) Uani 1 1 d . . .
C9 C -0.4003(7) 0.0485(5) 0.1138(5) 0.0126(9) Uani 1 1 d . . .
H9 H -0.3253 0.0429 0.0312 0.015 Uiso 1 1 calc R . .
C10 C -0.4448(7) 0.1772(5) 0.1434(4) 0.0116(9) Uani 1 1 d . . .
N2 N -0.5523(5) 0.1926(4) 0.2567(4) 0.0110(8) Uani 1 1 d . . .
C11 C -0.3733(6) 0.3125(5) 0.0471(4) 0.0120(9) Uani 1 1 d . . .
O1 O -0.3831(5) 0.4147(3) 0.0954(3) 0.0129(7) Uani 1 1 d . . .
O2 O -0.3128(5) 0.3145(3) -0.0683(3) 0.0135(7) Uani 1 1 d . . .
C12 C -0.4151(7) -0.2200(5) 0.1828(4) 0.0124(10) Uani 1 1 d . . .
O3 O -0.2899(5) -0.2353(3) 0.0839(3) 0.0162(7) Uani 1 1 d . . .
O4 O -0.5034(5) -0.3184(3) 0.2651(3) 0.0156(7) Uani 1 1 d . . .
C13 C -1.0013(7) -0.0953(5) 0.8001(5) 0.0132(10) Uani 1 1 d D . .
O5 O -0.9566(5) -0.2175(3) 0.7923(3) 0.0193(8) Uani 1 1 d . . .
O6 O -1.1102(5) -0.0572(4) 0.8976(3) 0.0224(8) Uani 1 1 d D . .
H6 H -1.147(8) -0.128(4) 0.955(3) 0.027 Uiso 1 1 d D . .
C14 C -0.8740(6) 0.4188(5) 0.5880(4) 0.0104(9) Uani 1 1 d . . .
O7 O -0.9938(5) 0.4607(3) 0.6758(3) 0.0142(7) Uani 1 1 d . . .
O8 O -0.7549(5) 0.4936(3) 0.5003(3) 0.0134(7) Uani 1 1 d . . .
O1W O -0.8067(5) 0.4144(4) 0.1187(3) 0.0170(7) Uani 1 1 d D . .
H1W1 H -0.886(6) 0.362(5) 0.125(5) 0.020 Uiso 1 1 d D . .
H2W1 H -0.762(7) 0.445(5) 0.0411(18) 0.020 Uiso 1 1 d D . .
O2W O -0.3559(5) 0.3536(4) 0.3717(3) 0.0170(7) Uani 1 1 d D . .
H2W2 H -0.256(4) 0.334(6) 0.322(4) 0.020 Uiso 1 1 d D . .
H1W2 H -0.330(7) 0.402(5) 0.412(5) 0.020 Uiso 1 1 d D . .

loop_
_atom_site_aniso_label
_atom_site_aniso_U_11
_atom_site_aniso_U_22
_atom_site_aniso_U_33
_atom_site_aniso_U_23
_atom_site_aniso_U_13
_atom_site_aniso_U_12
La1 0.01172(15) 0.00667(15) 0.00840(15) -0.00142(10) 0.00257(10) -0.00509(10)
N1 0.0105(19) 0.0087(19) 0.013(2) -0.0031(15) 0.0001(16) -0.0032(15)
C1 0.009(2) 0.011(2) 0.011(2) -0.0012(18) -0.0022(18) -0.0029(18)
C2 0.012(2) 0.015(2) 0.009(2) -0.0022(19) 0.0033(18) -0.0043(19)
C3 0.013(2) 0.012(2) 0.009(2) 0.0010(18) -0.0005(18) -0.0057(18)
C4 0.015(2) 0.010(2) 0.010(2) -0.0011(18) 0.0022(19) -0.0044(19)
C5 0.011(2) 0.010(2) 0.014(2) -0.0020(18) -0.0013(18) -0.0051(18)
C6 0.012(2) 0.013(2) 0.010(2) -0.0023(18) 0.0007(18) -0.0046(19)
C7 0.013(2) 0.010(2) 0.014(2) -0.0012(18) 0.0010(19) -0.0088(19)
C8 0.009(2) 0.011(2) 0.013(2) -0.0031(18) 0.0008(18) -0.0052(18)
C9 0.014(2) 0.011(2) 0.013(2) -0.0019(18) -0.0016(19) -0.0049(19)
C10 0.013(2) 0.012(2) 0.009(2) -0.0020(18) 0.0001(19) -0.0048(19)
N2 0.013(2) 0.0085(19) 0.0107(19) -0.0022(15) -0.0002(16) -0.0046(15)
C11 0.008(2) 0.012(2) 0.014(2) -0.0016(19) 0.0005(18) -0.0041(18)
O1 0.0176(17) 0.0086(16) 0.0105(16) -0.0017(13) 0.0017(13) -0.0048(13)
O2 0.0177(17) 0.0107(16) 0.0091(16) -0.0017(13) 0.0045(13) -0.0063(13)
C12 0.014(2) 0.012(2) 0.011(2) -0.0026(19) -0.0010(19) -0.0042(19)
O3 0.0209(18) 0.0120(17) 0.0126(17) -0.0043(13) 0.0070(14) -0.0073(14)
O4 0.0232(19) 0.0122(16) 0.0115(16) -0.0026(13) 0.0029(14) -0.0125(14)
C13 0.011(2) 0.014(2) 0.014(2) -0.0032(19) -0.0004(19) -0.0040(19)
O5 0.0235(19) 0.0122(18) 0.0179(18) -0.0037(14) 0.0092(15) -0.0113(15)
O6 0.029(2) 0.0127(18) 0.0149(18) -0.0005(14) 0.0122(16) -0.0072(16)
C14 0.009(2) 0.013(2) 0.008(2) 0.0005(18) -0.0025(18) -0.0031(18)
O7 0.0152(17) 0.0131(17) 0.0128(16) -0.0049(13) 0.0028(14) -0.0039(14)
O8 0.0170(17) 0.0141(16) 0.0087(16) -0.0031(13) 0.0028(13) -0.0085(14)
O1W 0.0200(19) 0.0202(19) 0.0123(17) -0.0036(14) 0.0030(14) -0.0161(15)
O2W 0.0210(19) 0.0144(18) 0.0174(18) -0.0082(14) 0.0003(15) -0.0060(15)

loop_
_atom_type_symbol
_atom_type_description
_atom_type_scat_dispersion_real
_atom_type_scat_dispersion_imag
_atom_type_scat_source
C C 0.0033 0.0016 'International Tables Vol C Tables 4.2.6.8 and 6.1.1.4'
H H 0.0000 0.0000 'International Tables Vol C Tables 4.2.6.8 and 6.1.1.4'
N N 0.0061 0.0033 'International Tables Vol C Tables 4.2.6.8 and 6.1.1.4'
O O 0.0106 0.0060 'International Tables Vol C Tables 4.2.6.8 and 6.1.1.4'
La La -0.2871 2.4523 'International Tables Vol C Tables 4.2.6.8 and 6.1.1.4'

loop_
_geom_angle_atom_site_label_1
_geom_angle_atom_site_label_2
_geom_angle_atom_site_label_3
_geom_angle
_geom_angle_site_symmetry_1
_geom_angle_site_symmetry_3
_geom_angle_publ_flag
O1 La1 O1W 74.74(11) . . ?
O1 La1 O7 143.01(11) . 2_366 ?
O1W La1 O7 70.00(11) . 2_366 ?
O1 La1 O4 91.73(10) . 1_565 ?
O1W La1 O4 135.09(11) . 1_565 ?
O7 La1 O4 105.29(11) 2_366 1_565 ?
O1 La1 O8 147.52(11) . . ?
O1W La1 O8 135.17(11) . . ?
O7 La1 O8 69.46(11) 2_366 . ?
O4 La1 O8 74.55(10) 1_565 . ?
O1 La1 O2W 72.45(11) . . ?
O1W La1 O2W 134.24(11) . . ?
O7 La1 O2W 142.80(11) 2_366 . ?
O4 La1 O2W 77.01(11) 1_565 . ?
O8 La1 O2W 75.78(11) . . ?
O1 La1 O2 76.14(10) . 2_465 ?
O1W La1 O2 67.94(11) . 2_465 ?
O7 La1 O2 80.56(10) 2_366 2_465 ?
O4 La1 O2 67.26(10) 1_565 2_465 ?
O8 La1 O2 122.21(10) . 2_465 ?
O2W La1 O2 130.97(11) . 2_465 ?
O1 La1 N2 60.53(10) . . ?
O1W La1 N2 66.40(12) . . ?
O7 La1 N2 112.66(11) 2_366 . ?
O4 La1 N2 141.72(11) 1_565 . ?
O8 La1 N2 113.96(11) . . ?
O2W La1 N2 69.96(11) . . ?
O2 La1 N2 123.05(10) 2_465 . ?
O1 La1 N1 115.68(10) . . ?
O1W La1 N1 93.54(11) . . ?
O7 La1 N1 77.88(11) 2_366 . ?
O4 La1 N1 130.12(11) 1_565 . ?
O8 La1 N1 59.83(10) . . ?
O2W La1 N1 73.45(11) . . ?
O2 La1 N1 155.46(11) 2_465 . ?
N2 La1 N1 57.09(11) . . ?
C1 N1 C5 118.7(4) . . ?
C1 N1 La1 116.2(3) . . ?
C5 N1 La1 124.9(3) . . ?
N1 C1 C2 123.5(4) . . ?
N1 C1 C14 115.3(4) . . ?
C2 C1 C14 121.1(4) . . ?
C3 C2 C1 117.6(4) . . ?
C2 C3 C4 119.4(4) . . ?
C2 C3 C13 123.0(4) . . ?
C4 C3 C13 117.6(4) . . ?
C3 C4 C5 119.2(4) . . ?
N1 C5 C4 121.5(4) . . ?
N1 C5 C6 116.2(4) . . ?
C4 C5 C6 122.2(4) . . ?
N2 C6 C7 121.2(4) . . ?
N2 C6 C5 115.0(4) . . ?
C7 C6 C5 123.9(4) . . ?
C8 C7 C6 119.9(4) . . ?
C7 C8 C9 118.0(4) . . ?
C7 C8 C12 120.2(4) . . ?
C9 C8 C12 121.8(4) . . ?
C10 C9 C8 119.1(4) . . ?
N2 C10 C9 123.3(4) . . ?
N2 C10 C11 115.2(4) . . ?
C9 C10 C11 121.5(4) . . ?
C10 N2 C6 118.5(4) . . ?
C10 N2 La1 115.1(3) . . ?
C6 N2 La1 125.8(3) . . ?
O2 C11 O1 126.4(4) . . ?
O2 C11 C10 118.4(4) . . ?
O1 C11 C10 115.2(4) . . ?
C11 O1 La1 124.0(3) . . ?
C11 O2 La1 126.8(3) . 2_465 ?
O4 C12 O3 124.4(4) . . ?
O4 C12 C8 116.4(4) . . ?
O3 C12 C8 119.2(4) . . ?
C12 O4 La1 138.4(3) . 1_545 ?
O5 C13 O6 126.0(4) . . ?
O5 C13 C3 119.6(4) . . ?
O6 C13 C3 114.4(4) . . ?
O7 C14 O8 125.0(4) . . ?
O7 C14 C1 118.4(4) . . ?
O8 C14 C1 116.6(4) . . ?
C14 O7 La1 137.4(3) . 2_366 ?
C14 O8 La1 123.0(3) . . ?

loop_
_geom_bond_atom_site_label_1
_geom_bond_atom_site_label_2
_geom_bond_distance
_geom_bond_site_symmetry_2
_geom_bond_publ_flag
La1 O1 2.469(3) . ?
La1 O1W 2.496(3) . ?
La1 O7 2.504(3) 2_366 ?
La1 O4 2.515(3) 1_565 ?
La1 O8 2.548(3) . ?
La1 O2W 2.571(4) . ?
La1 O2 2.582(3) 2_465 ?
La1 N2 2.759(4) . ?
La1 N1 2.774(4) . ?
N1 C1 1.333(6) . ?
N1 C5 1.343(6) . ?
C1 C2 1.396(6) . ?
C1 C14 1.507(6) . ?
C2 C3 1.380(7) . ?
C3 C4 1.392(6) . ?
C3 C13 1.508(6) . ?
C4 C5 1.393(6) . ?
C5 C6 1.479(6) . ?
C6 N2 1.352(6) . ?
C6 C7 1.399(6) . ?
C7 C8 1.386(6) . ?
C8 C9 1.391(6) . ?
C8 C12 1.529(6) . ?
C9 C10 1.380(6) . ?
C10 N2 1.333(6) . ?
C10 C11 1.515(6) . ?
C11 O2 1.236(6) . ?
C11 O1 1.275(6) . ?
O2 La1 2.582(3) 2_465 ?
C12 O4 1.256(6) . ?
C12 O3 1.260(6) . ?
O4 La1 2.515(3) 1_545 ?
C13 O5 1.220(6) . ?
C13 O6 1.281(6) . ?
C14 O7 1.246(6) . ?
C14 O8 1.266(6) . ?
O7 La1 2.504(3) 2_366 ?

loop_
_geom_hbond_atom_site_label_D
_geom_hbond_atom_site_label_H
_geom_hbond_atom_site_label_A
_geom_hbond_distance_DH
_geom_hbond_distance_HA
_geom_hbond_distance_DA
_geom_hbond_angle_DHA
_geom_hbond_site_symmetry_A
O6 H6 O3 0.824(19) 1.72(2) 2.509(4) 161(5) 1_456
O1W H1W1 O5 0.819(14) 1.87(2) 2.641(4) 157(5) 2_356
O1W H2W1 O1 0.816(14) 1.94(3) 2.661(4) 147(5) 2_465
O2W H2W2 O5 0.815(14) 2.14(2) 2.917(5) 160(5) 2_456
O2W H1W2 O8 0.820(14) 1.907(16) 2.724(5) 175(5) 2_466

loop_
_geom_torsion_atom_site_label_1
_geom_torsion_atom_site_label_2
_geom_torsion_atom_site_label_3
_geom_torsion_atom_site_label_4
_geom_torsion
_geom_torsion_site_symmetry_1
_geom_torsion_site_symmetry_2
_geom_torsion_site_symmetry_3
_geom_torsion_site_symmetry_4
_geom_torsion_publ_flag
O1 La1 N1 C1 160.6(3) . . . . ?
O1W La1 N1 C1 -124.6(3) . . . . ?
O7 La1 N1 C1 -55.9(3) 2_366 . . . ?
O4 La1 N1 C1 44.0(4) 1_565 . . . ?
O8 La1 N1 C1 17.2(3) . . . . ?
O2W La1 N1 C1 100.1(3) . . . . ?
O2 La1 N1 C1 -85.0(4) 2_465 . . . ?
N2 La1 N1 C1 176.6(4) . . . . ?
O1 La1 N1 C5 -23.9(4) . . . . ?
O1W La1 N1 C5 50.9(4) . . . . ?
O7 La1 N1 C5 119.5(4) 2_366 . . . ?
O4 La1 N1 C5 -140.6(3) 1_565 . . . ?
O8 La1 N1 C5 -167.3(4) . . . . ?
O2W La1 N1 C5 -84.4(4) . . . . ?
O2 La1 N1 C5 90.5(4) 2_465 . . . ?
N2 La1 N1 C5 -7.9(3) . . . . ?
C5 N1 C1 C2 -1.8(7) . . . . ?
La1 N1 C1 C2 174.0(3) . . . . ?
C5 N1 C1 C14 175.2(4) . . . . ?
La1 N1 C1 C14 -9.0(5) . . . . ?
N1 C1 C2 C3 2.0(7) . . . . ?
C14 C1 C2 C3 -174.8(4) . . . . ?
C1 C2 C3 C4 -0.5(7) . . . . ?
C1 C2 C3 C13 177.6(4) . . . . ?
C2 C3 C4 C5 -1.1(7) . . . . ?
C13 C3 C4 C5 -179.3(4) . . . . ?
C1 N1 C5 C4 0.0(7) . . . . ?
La1 N1 C5 C4 -175.4(3) . . . . ?
C1 N1 C5 C6 -177.2(4) . . . . ?
La1 N1 C5 C6 7.4(6) . . . . ?
C3 C4 C5 N1 1.4(7) . . . . ?
C3 C4 C5 C6 178.5(4) . . . . ?
N1 C5 C6 N2 0.5(6) . . . . ?
C4 C5 C6 N2 -176.7(4) . . . . ?
N1 C5 C6 C7 179.4(4) . . . . ?
C4 C5 C6 C7 2.2(7) . . . . ?
N2 C6 C7 C8 -1.0(7) . . . . ?
C5 C6 C7 C8 -179.8(4) . . . . ?
C6 C7 C8 C9 -0.8(7) . . . . ?
C6 C7 C8 C12 178.2(4) . . . . ?
C7 C8 C9 C10 1.9(7) . . . . ?
C12 C8 C9 C10 -177.1(4) . . . . ?
C8 C9 C10 N2 -1.2(7) . . . . ?
C8 C9 C10 C11 178.8(4) . . . . ?
C9 C10 N2 C6 -0.6(7) . . . . ?
C11 C10 N2 C6 179.4(4) . . . . ?
C9 C10 N2 La1 -172.5(4) . . . . ?
C11 C10 N2 La1 7.4(5) . . . . ?
C7 C6 N2 C10 1.7(7) . . . . ?
C5 C6 N2 C10 -179.4(4) . . . . ?
C7 C6 N2 La1 172.7(3) . . . . ?
C5 C6 N2 La1 -8.4(6) . . . . ?
O1 La1 N2 C10 -16.9(3) . . . . ?
O1W La1 N2 C10 68.3(3) . . . . ?
O7 La1 N2 C10 122.4(3) 2_366 . . . ?
O4 La1 N2 C10 -65.6(4) 1_565 . . . ?
O8 La1 N2 C10 -160.9(3) . . . . ?
O2W La1 N2 C10 -97.6(3) . . . . ?
O2 La1 N2 C10 29.0(4) 2_465 . . . ?
N1 La1 N2 C10 179.6(4) . . . . ?
O1 La1 N2 C6 171.8(4) . . . . ?
O1W La1 N2 C6 -102.9(4) . . . . ?
O7 La1 N2 C6 -48.9(4) 2_366 . . . ?
O4 La1 N2 C6 123.1(3) 1_565 . . . ?
O8 La1 N2 C6 27.8(4) . . . . ?
O2W La1 N2 C6 91.2(4) . . . . ?
O2 La1 N2 C6 -142.3(3) 2_465 . . . ?
N1 La1 N2 C6 8.4(3) . . . . ?
N2 C10 C11 O2 -163.4(4) . . . . ?
C9 C10 C11 O2 16.6(7) . . . . ?
N2 C10 C11 O1 16.4(6) . . . . ?
C9 C10 C11 O1 -163.6(4) . . . . ?
O2 C11 O1 La1 142.2(4) . . . . ?
C10 C11 O1 La1 -37.6(5) . . . . ?
O1W La1 O1 C11 -41.8(3) . . . . ?
O7 La1 O1 C11 -59.7(4) 2_366 . . . ?
O4 La1 O1 C11 -178.3(3) 1_565 . . . ?
O8 La1 O1 C11 118.3(3) . . . . ?
O2W La1 O1 C11 105.9(3) . . . . ?
O2 La1 O1 C11 -112.3(4) 2_465 . . . ?
N2 La1 O1 C11 29.4(3) . . . . ?
N1 La1 O1 C11 44.8(4) . . . . ?
O1 C11 O2 La1 -35.2(7) . . . 2_465 ?
C10 C11 O2 La1 144.6(3) . . . 2_465 ?
C7 C8 C12 O4 10.5(7) . . . . ?
C9 C8 C12 O4 -170.6(4) . . . . ?
C7 C8 C12 O3 -169.7(4) . . . . ?
C9 C8 C12 O3 9.2(7) . . . . ?
O3 C12 O4 La1 -38.9(8) . . . 1_545 ?
C8 C12 O4 La1 140.9(4) . . . 1_545 ?
C2 C3 C13 O5 -172.8(5) . . . . ?
C4 C3 C13 O5 5.3(7) . . . . ?
C2 C3 C13 O6 6.8(7) . . . . ?
C4 C3 C13 O6 -175.1(4) . . . . ?
N1 C1 C14 O7 166.0(4) . . . . ?
C2 C1 C14 O7 -16.9(6) . . . . ?
N1 C1 C14 O8 -14.7(6) . . . . ?
C2 C1 C14 O8 162.4(4) . . . . ?
O8 C14 O7 La1 107.2(5) . . . 2_366 ?
C1 C14 O7 La1 -73.6(6) . . . 2_366 ?
O7 C14 O8 La1 -145.6(4) . . . . ?
C1 C14 O8 La1 35.1(5) . . . . ?
O1 La1 O8 C14 -119.0(3) . . . . ?
O1W La1 O8 C14 33.3(4) . . . . ?
O7 La1 O8 C14 59.8(3) 2_366 . . . ?
O4 La1 O8 C14 173.1(4) 1_565 . . . ?
O2W La1 O8 C14 -106.7(4) . . . . ?
O2 La1 O8 C14 123.5(3) 2_465 . . . ?
N2 La1 O8 C14 -46.7(4) . . . . ?
N1 La1 O8 C14 -27.8(3) . . . . ?
